data_1555515
loop_
_publ_author_name
'Kotha, Sambasivarao'
'Aswar, Vikas R.'

_publ_section_title
;
 Target Specific Tactics in Olefin Metathesis: Synthetic Approach to
 cis-syn-cis-Triquinanes and -Propellanes.
;
_journal_issue 8
_journal_name_full 'Organic letters'
_journal_page_first 1808
_journal_page_last 1811
_journal_paper_doi 10.1021/acs.orglett.6b00537
_journal_volume 18
_journal_year 2016
_chemical_formula_moiety 'C19 H16 Cl N O2'
_chemical_formula_sum 'C19 H16 Cl N O2'
_chemical_formula_weight 325.78
_space_group_crystal_system monoclinic
_space_group_IT_number 14
_space_group_name_Hall '-P 2ybc'
_space_group_name_H-M_alt 'P 1 21/c 1'
_atom_sites_solution_hydrogens geom
_audit_creation_date 2016-01-19
_audit_creation_method
;
Olex2 1.2-alpha
(compiled 2015.10.28 svn.r3245 for OlexSys, GUI svn.r5128)
;
_cell_angle_alpha 90
_cell_angle_beta 108.353(8)
_cell_angle_gamma 90
_cell_formula_units_Z 4
_cell_length_a 12.568(9)
_cell_length_b 7.479(5)
_cell_length_c 17.461(12)
_cell_measurement_reflns_used 4719
_cell_measurement_temperature 150
_cell_measurement_theta_max 29.1
_cell_measurement_theta_min 3.2
_cell_volume 1557.8(19)
_computing_cell_refinement
;
CrystalClear-SM Expert 2.1 b28 (Rigaku, 2013)
;
_computing_data_collection
;
CrystalClear-SM Expert 2.1 b28 (Rigaku, 2013)
;
_computing_data_reduction
;
CrystalClear-SM Expert 2.1 b28 (Rigaku, 2013)
;
_computing_molecular_graphics 'Olex2 (Dolomanov et al., 2009)'
_computing_publication_material 'Olex2 (Dolomanov et al., 2009)'
_computing_structure_refinement 'ShelXL (Sheldrick, 2015)'
_computing_structure_solution 'ShelXT (Sheldrick, 2015)'
_diffrn_ambient_temperature 150.15
_diffrn_detector_area_resol_mean 28.5714
_diffrn_measured_fraction_theta_full 0.999
_diffrn_measured_fraction_theta_max 0.999
_diffrn_measurement_details
;
scan:
	Number of images: 360
	           Slice: -110.0000 - 70.0000
	     Image width: 0.5000
	        Exp time: 8.0000
	   Rotation axis: Omega
	           Omega: 0.0000
	           Kappa: 0.0000
	             Phi: 108.0000
	             XTD: 44.9730
	          2theta: -19.9386
scan:
	Number of images: 124
	           Slice: -60.0000 - 2.0000
	     Image width: 0.5000
	        Exp time: 8.0000
	   Rotation axis: Omega
	           Omega: 0.0000
	           Kappa: -72.0000
	             Phi: 36.0000
	             XTD: 44.9730
	          2theta: -19.9386
scan:
	Number of images: 60
	           Slice: -49.0000 - -19.0000
	     Image width: 0.5000
	        Exp time: 8.0000
	   Rotation axis: Omega
	           Omega: 0.0000
	           Kappa: -72.0000
	             Phi: -36.0000
	             XTD: 44.9730
	          2theta: -19.9386
scan:
	Number of images: 360
	           Slice: -110.0000 - 70.0000
	     Image width: 0.5000
	        Exp time: 8.0000
	   Rotation axis: Omega
	           Omega: 0.0000
	           Kappa: 0.0000
	             Phi: -180.0000
	             XTD: 44.9730
	          2theta: -19.9386
scan:
	Number of images: 142
	           Slice: -63.0000 - 8.0000
	     Image width: 0.5000
	        Exp time: 8.0000
	   Rotation axis: Omega
	           Omega: 0.0000
	           Kappa: -72.0000
	             Phi: 108.0000
	             XTD: 44.9730
	          2theta: -19.9386
scan:
	Number of images: 60
	           Slice: -59.0000 - -29.0000
	     Image width: 0.5000
	        Exp time: 8.0000
	   Rotation axis: Omega
	           Omega: 0.0000
	           Kappa: 72.0000
	             Phi: 108.0000
	             XTD: 44.9730
	          2theta: -19.9386
scan:
	Number of images: 360
	           Slice: -110.0000 - 70.0000
	     Image width: 0.5000
	        Exp time: 8.0000
	   Rotation axis: Omega
	           Omega: 0.0000
	           Kappa: 0.0000
	             Phi: 36.0000
	             XTD: 44.9730
	          2theta: -19.9386
;
_diffrn_measurement_device_type 'Rigaku Saturn724'
_diffrn_radiation_type MoK\a
_diffrn_radiation_wavelength 0.7107
_diffrn_reflns_av_R_equivalents 0.1315
_diffrn_reflns_av_unetI/netI 0.0671
_diffrn_reflns_Laue_measured_fraction_full 0.999
_diffrn_reflns_Laue_measured_fraction_max 0.999
_diffrn_reflns_limit_h_max 14
_diffrn_reflns_limit_h_min -14
_diffrn_reflns_limit_k_max 8
_diffrn_reflns_limit_k_min -8
_diffrn_reflns_limit_l_max 20
_diffrn_reflns_limit_l_min -20
_diffrn_reflns_number 20904
_diffrn_reflns_point_group_measured_fraction_full 0.999
_diffrn_reflns_point_group_measured_fraction_max 0.999
_diffrn_reflns_theta_full 24.999
_diffrn_reflns_theta_max 24.999
_diffrn_reflns_theta_min 3.215
_exptl_absorpt_coefficient_mu 0.254
_exptl_absorpt_correction_T_max 0.992
_exptl_absorpt_correction_T_min 0.985
_exptl_absorpt_correction_type numerical
_exptl_absorpt_process_details 'NUMABS (Rigaku, 1999)'
_exptl_crystal_colour colourless
_exptl_crystal_colour_primary colourless
_exptl_crystal_density_diffrn 1.389
_exptl_crystal_description needle
_exptl_crystal_F_000 680
_exptl_crystal_size_max 0.25
_exptl_crystal_size_mid 0.17
_exptl_crystal_size_min 0.14
_refine_diff_density_max 0.327
_refine_diff_density_min -0.573
_refine_diff_density_rms 0.089
_refine_ls_extinction_method none
_refine_ls_goodness_of_fit_ref 1.151
_refine_ls_hydrogen_treatment constr
_refine_ls_matrix_type full
_refine_ls_number_parameters 208
_refine_ls_number_reflns 2741
_refine_ls_number_restraints 0
_refine_ls_restrained_S_all 1.151
_refine_ls_R_factor_all 0.0906
_refine_ls_R_factor_gt 0.0699
_refine_ls_shift/su_max 0.000
_refine_ls_shift/su_mean 0.000
_refine_ls_structure_factor_coef Fsqd
_refine_ls_weighting_details 'w=1/[\s^2^(Fo^2^)+(0.0945P)^2^+0.4961P] where P=(Fo^2^+2Fc^2^)/3'
_refine_ls_weighting_scheme calc
_refine_ls_wR_factor_gt 0.1880
_refine_ls_wR_factor_ref 0.2030
_reflns_Friedel_coverage 0.000
_reflns_number_gt 1968
_reflns_number_total 2741
_reflns_threshold_expression 'I > 2\s(I)'
_cod_data_source_file ol6b00537_si_001.cif
_cod_data_source_block shelxl
_cod_database_code 1555515
_shelx_space_group_comment
;
The symmetry employed for this shelxl refinement is uniquely defined
by the following loop, which should always be used as a source of
symmetry information in preference to the above space-group names.
They are only intended as comments.
;
_shelx_estimated_absorpt_t_max 0.965
_shelx_estimated_absorpt_t_min 0.939
_olex2_refinement_description
;
1. Fixed Uiso
 At 1.2 times of:
  All C(H) groups, All C(H,H) groups
2.a Ternary CH refined with riding coordinates:
 C12(H12), C14(H14)
2.b Secondary CH2 refined with riding coordinates:
 C9(H9A,H9B), C13(H13A,H13B), C17(H17A,H17B)
2.c Aromatic/amide H refined with riding coordinates:
 C1(H1), C2(H2), C5(H5), C4(H4), C10(H10), C11(H11), C15(H15), C16(H16)
;
_shelx_shelxl_version_number 2014/7
_olex2_submission_special_instructions 'No special instructions were received'

loop_
_space_group_symop_operation_xyz
'x, y, z'
'-x, y+1/2, -z+1/2'
'-x, -y, -z'
'x, -y-1/2, z-1/2'

loop_
_atom_site_label
_atom_site_type_symbol
_atom_site_fract_x
_atom_site_fract_y
_atom_site_fract_z
_atom_site_U_iso_or_equiv
_atom_site_adp_type
_atom_site_occupancy
_atom_site_site_symmetry_order
_atom_site_calc_flag
_atom_site_refinement_flags_posn
O1 O 0.53847(18) 0.3772(3) 0.58584(14) 0.0511(7) Uani 1 1 d .
O2 O 0.7587(2) 0.8563(4) 0.69591(15) 0.0569(8) Uani 1 1 d .
N004 N 0.6253(2) 0.6439(4) 0.63714(16) 0.0439(8) Uani 1 1 d .
C6 C 0.5300(3) 0.7371(5) 0.64459(19) 0.0447(9) Uani 1 1 d .
C1 C 0.4591(3) 0.6576(5) 0.6818(2) 0.0446(9) Uani 1 1 d .
H1 H 0.4753 0.5412 0.7042 0.053 Uiso 1 1 calc R
C7 C 0.6218(3) 0.4712(5) 0.6071(2) 0.0449(9) Uani 1 1 d .
C19 C 0.7341(3) 0.7152(6) 0.6594(2) 0.0486(10) Uani 1 1 d .
C2 C 0.3647(3) 0.7483(6) 0.6860(2) 0.0494(10) Uani 1 1 d .
H2 H 0.3156 0.6942 0.7109 0.059 Uiso 1 1 calc R
C3 C 0.3428(3) 0.9184(6) 0.6536(2) 0.0506(10) Uani 1 1 d .
C5 C 0.5072(3) 0.9081(6) 0.6129(2) 0.0504(10) Uani 1 1 d .
H5 H 0.5561 0.9625 0.5879 0.060 Uiso 1 1 calc R
C12 C 0.7391(3) 0.3734(5) 0.5191(2) 0.0465(9) Uani 1 1 d .
H12 H 0.6659 0.3184 0.4877 0.056 Uiso 1 1 calc R
C4 C 0.4144(3) 0.9995(6) 0.6173(2) 0.0519(10) Uani 1 1 d .
H4 H 0.3993 1.1169 0.5958 0.062 Uiso 1 1 calc R
C8 C 0.7380(3) 0.4200(5) 0.6059(2) 0.0458(9) Uani 1 1 d .
C9 C 0.7833(3) 0.2516(5) 0.6549(2) 0.0485(9) Uani 1 1 d .
H9A H 0.8289 0.2818 0.7108 0.058 Uiso 1 1 calc R
H9B H 0.7216 0.1708 0.6564 0.058 Uiso 1 1 calc R
C10 C 0.8540(3) 0.1684(6) 0.6094(2) 0.0531(10) Uani 1 1 d .
H10 H 0.9091 0.0791 0.6307 0.064 Uiso 1 1 calc R
C11 C 0.8297(3) 0.2356(6) 0.5354(2) 0.0530(10) Uani 1 1 d .
H11 H 0.8657 0.2003 0.4975 0.064 Uiso 1 1 calc R
C13 C 0.7539(3) 0.5514(5) 0.4809(2) 0.0566(11) Uani 1 1 d .
H13A H 0.6800 0.6056 0.4529 0.068 Uiso 1 1 calc R
H13B H 0.7945 0.5336 0.4412 0.068 Uiso 1 1 calc R
C18 C 0.8079(3) 0.5945(6) 0.6304(2) 0.0521(10) Uani 1 1 d .
C14 C 0.8217(3) 0.6720(6) 0.5501(2) 0.0605(12) Uani 1 1 d .
H14 H 0.7934 0.7978 0.5413 0.073 Uiso 1 1 calc R
C17 C 0.9287(3) 0.5837(6) 0.6906(3) 0.0660(12) Uani 1 1 d .
H17A H 0.9402 0.6737 0.7341 0.079 Uiso 1 1 calc R
H17B H 0.9444 0.4633 0.7151 0.079 Uiso 1 1 calc R
C15 C 0.9459(4) 0.6674(8) 0.5660(4) 0.099(2) Uani 1 1 d .
H15 H 0.9804 0.6947 0.5262 0.118 Uiso 1 1 calc R
C16 C 1.0014(3) 0.6226(8) 0.6390(4) 0.098(2) Uani 1 1 d .
H16 H 1.0809 0.6149 0.6582 0.118 Uiso 1 1 calc R
Cl1 Cl 0.22434(9) 1.03156(16) 0.65764(6) 0.0636(4) Uani 1 1 d .

loop_
_atom_site_aniso_label
_atom_site_aniso_U_11
_atom_site_aniso_U_22
_atom_site_aniso_U_33
_atom_site_aniso_U_23
_atom_site_aniso_U_13
_atom_site_aniso_U_12
O1 0.0266(12) 0.0934(18) 0.0350(15) -0.0065(13) 0.0119(11) -0.0255(12)
O2 0.0431(15) 0.093(2) 0.0280(15) -0.0005(14) 0.0013(12) -0.0235(13)
N004 0.0271(14) 0.084(2) 0.0201(15) -0.0036(14) 0.0073(12) -0.0168(13)
C6 0.0284(17) 0.088(3) 0.0146(17) -0.0015(17) 0.0019(13) -0.0158(16)
C1 0.0355(18) 0.082(3) 0.0163(17) -0.0008(16) 0.0089(14) -0.0120(17)
C7 0.0283(17) 0.091(3) 0.0153(18) 0.0014(17) 0.0074(14) -0.0151(17)
C19 0.0327(19) 0.089(3) 0.0170(18) 0.0052(18) -0.0022(15) -0.0205(18)
C2 0.041(2) 0.094(3) 0.0154(18) -0.0002(18) 0.0117(15) -0.0132(19)
C3 0.042(2) 0.093(3) 0.0161(18) -0.0069(18) 0.0083(15) -0.0113(19)
C5 0.039(2) 0.090(3) 0.0193(19) 0.0015(18) 0.0050(15) -0.0209(19)
C12 0.0259(16) 0.095(3) 0.0213(19) -0.0061(18) 0.0118(14) -0.0230(17)
C4 0.047(2) 0.081(2) 0.023(2) -0.0023(17) 0.0034(17) -0.0149(19)
C8 0.0245(16) 0.095(3) 0.0179(18) -0.0052(17) 0.0059(14) -0.0210(16)
C9 0.0340(18) 0.088(3) 0.0202(18) -0.0014(17) 0.0041(15) -0.0173(17)
C10 0.0279(18) 0.094(3) 0.036(2) -0.010(2) 0.0082(16) -0.0135(17)
C11 0.0295(18) 0.101(3) 0.032(2) -0.012(2) 0.0155(16) -0.0234(19)
C13 0.0355(19) 0.106(3) 0.032(2) 0.000(2) 0.0146(16) -0.0207(19)
C18 0.0256(17) 0.098(3) 0.029(2) -0.0024(19) 0.0039(15) -0.0221(17)
C14 0.042(2) 0.103(3) 0.044(2) -0.007(2) 0.0241(19) -0.030(2)
C17 0.0250(18) 0.103(3) 0.059(3) -0.012(2) -0.0023(18) -0.0195(19)
C15 0.050(3) 0.178(6) 0.083(4) -0.047(4) 0.042(3) -0.068(3)
C16 0.025(2) 0.173(5) 0.097(4) -0.060(4) 0.020(3) -0.039(3)
Cl1 0.0569(7) 0.1031(9) 0.0336(6) -0.0056(5) 0.0181(5) 0.0024(5)

loop_
_atom_type_symbol
_atom_type_description
_atom_type_scat_dispersion_real
_atom_type_scat_dispersion_imag
_atom_type_scat_source
C C 0.0033 0.0016 'International Tables Vol C Tables 4.2.6.8 and 6.1.1.4'
H H 0.0000 0.0000 'International Tables Vol C Tables 4.2.6.8 and 6.1.1.4'
Cl Cl 0.1484 0.1585 'International Tables Vol C Tables 4.2.6.8 and 6.1.1.4'
N N 0.0061 0.0033 'International Tables Vol C Tables 4.2.6.8 and 6.1.1.4'
O O 0.0106 0.0060 'International Tables Vol C Tables 4.2.6.8 and 6.1.1.4'

loop_
_geom_angle_atom_site_label_1
_geom_angle_atom_site_label_2
_geom_angle_atom_site_label_3
_geom_angle
C7 N004 C6 124.1(3)
C7 N004 C19 111.7(3)
C19 N004 C6 124.2(3)
C1 C6 N004 120.9(3)
C5 C6 N004 119.2(3)
C5 C6 C1 119.9(3)
C6 C1 H1 120.0
C2 C1 C6 120.0(4)
C2 C1 H1 120.0
O1 C7 N004 125.0(3)
O1 C7 C8 126.1(4)
N004 C7 C8 108.9(3)
O2 C19 N004 122.5(4)
O2 C19 C18 128.1(3)
N004 C19 C18 109.3(3)
C1 C2 H2 120.3
C3 C2 C1 119.3(3)
C3 C2 H2 120.3
C2 C3 C4 120.9(4)
C2 C3 Cl1 119.6(3)
C4 C3 Cl1 119.5(3)
C6 C5 H5 119.7
C4 C5 C6 120.6(3)
C4 C5 H5 119.7
C8 C12 H12 109.6
C11 C12 H12 109.6
C11 C12 C8 102.0(3)
C11 C12 C13 119.7(3)
C13 C12 H12 109.6
C13 C12 C8 105.6(3)
C3 C4 H4 120.3
C5 C4 C3 119.3(4)
C5 C4 H4 120.3
C7 C8 C12 112.0(3)
C7 C8 C9 113.0(3)
C7 C8 C18 104.3(3)
C9 C8 C12 104.1(3)
C9 C8 C18 117.3(3)
C18 C8 C12 106.2(3)
C8 C9 H9A 111.2
C8 C9 H9B 111.2
H9A C9 H9B 109.1
C10 C9 C8 102.9(3)
C10 C9 H9A 111.2
C10 C9 H9B 111.2
C9 C10 H10 124.3
C11 C10 C9 111.4(4)
C11 C10 H10 124.3
C12 C11 H11 124.0
C10 C11 C12 112.0(3)
C10 C11 H11 124.0
C12 C13 H13A 110.5
C12 C13 H13B 110.5
C12 C13 C14 106.4(3)
H13A C13 H13B 108.6
C14 C13 H13A 110.5
C14 C13 H13B 110.5
C19 C18 C8 104.1(3)
C19 C18 C14 109.5(3)
C19 C18 C17 112.4(3)
C8 C18 C14 105.9(3)
C17 C18 C8 119.3(4)
C17 C18 C14 105.2(3)
C13 C14 C18 107.2(3)
C13 C14 H14 110.5
C18 C14 H14 110.5
C15 C14 C13 114.8(4)
C15 C14 C18 103.2(4)
C15 C14 H14 110.5
C18 C17 H17A 111.1
C18 C17 H17B 111.1
H17A C17 H17B 109.0
C16 C17 C18 103.5(4)
C16 C17 H17A 111.1
C16 C17 H17B 111.1
C14 C15 H15 123.3
C16 C15 C14 113.3(4)
C16 C15 H15 123.3
C17 C16 H16 123.1
C15 C16 C17 113.7(4)
C15 C16 H16 123.1

loop_
_geom_bond_atom_site_label_1
_geom_bond_atom_site_label_2
_geom_bond_distance
O1 C7 1.219(4)
O2 C19 1.221(5)
N004 C6 1.427(5)
N004 C7 1.390(5)
N004 C19 1.403(4)
C6 C1 1.390(4)
C6 C5 1.387(5)
C1 H1 0.9500
C1 C2 1.389(5)
C7 C8 1.517(5)
C19 C18 1.492(6)
C2 H2 0.9500
C2 C3 1.384(6)
C3 C4 1.392(5)
C3 Cl1 1.733(4)
C5 H5 0.9500
C5 C4 1.375(5)
C12 H12 1.0000
C12 C8 1.559(4)
C12 C11 1.495(5)
C12 C13 1.526(5)
C4 H4 0.9500
C8 C9 1.528(5)
C8 C18 1.556(5)
C9 H9A 0.9900
C9 H9B 0.9900
C9 C10 1.501(5)
C10 H10 0.9500
C10 C11 1.328(5)
C11 H11 0.9500
C13 H13A 0.9900
C13 H13B 0.9900
C13 C14 1.535(5)
C18 C14 1.577(5)
C18 C17 1.553(5)
C14 H14 1.0000
C14 C15 1.498(6)
C17 H17A 0.9900
C17 H17B 0.9900
C17 C16 1.500(6)
C15 H15 0.9500
C15 C16 1.290(8)
C16 H16 0.9500

loop_
_geom_torsion_atom_site_label_1
_geom_torsion_atom_site_label_2
_geom_torsion_atom_site_label_3
_geom_torsion_atom_site_label_4
_geom_torsion
O1 C7 C8 C12 59.9(5)
O1 C7 C8 C9 -57.3(4)
O1 C7 C8 C18 174.3(3)
O2 C19 C18 C8 168.1(3)
O2 C19 C18 C14 -79.1(4)
O2 C19 C18 C17 37.5(5)
N004 C6 C1 C2 -177.9(3)
N004 C6 C5 C4 178.4(3)
N004 C7 C8 C12 -120.4(3)
N004 C7 C8 C9 122.4(3)
N004 C7 C8 C18 -6.1(4)
N004 C19 C18 C8 -12.9(4)
N004 C19 C18 C14 99.9(3)
N004 C19 C18 C17 -143.5(3)
C6 N004 C7 O1 -2.2(5)
C6 N004 C7 C8 178.2(3)
C6 N004 C19 O2 8.7(5)
C6 N004 C19 C18 -170.4(3)
C6 C1 C2 C3 -0.5(5)
C6 C5 C4 C3 -0.4(5)
C1 C6 C5 C4 -0.5(5)
C1 C2 C3 C4 -0.3(5)
C1 C2 C3 Cl1 179.3(3)
C7 N004 C6 C1 49.9(4)
C7 N004 C6 C5 -129.0(3)
C7 N004 C19 O2 -171.1(3)
C7 N004 C19 C18 9.8(4)
C7 C8 C9 C10 147.7(3)
C7 C8 C18 C19 11.2(3)
C7 C8 C18 C14 -104.2(3)
C7 C8 C18 C17 137.6(3)
C19 N004 C6 C1 -130.0(4)
C19 N004 C6 C5 51.2(4)
C19 N004 C7 O1 177.6(3)
C19 N004 C7 C8 -2.0(4)
C19 C18 C14 C13 -107.8(4)
C19 C18 C14 C15 130.7(4)
C19 C18 C17 C16 -128.4(4)
C2 C3 C4 C5 0.8(5)
C5 C6 C1 C2 1.0(5)
C12 C8 C9 C10 26.0(3)
C12 C8 C18 C19 129.6(3)
C12 C8 C18 C14 14.2(4)
C12 C8 C18 C17 -104.1(4)
C12 C13 C14 C18 -21.0(4)
C12 C13 C14 C15 92.9(4)
C8 C12 C11 C10 16.8(4)
C8 C12 C13 C14 29.9(4)
C8 C9 C10 C11 -16.9(4)
C8 C18 C14 C13 4.0(4)
C8 C18 C14 C15 -117.6(4)
C8 C18 C17 C16 109.3(4)
C9 C8 C18 C19 -114.6(3)
C9 C8 C18 C14 130.0(3)
C9 C8 C18 C17 11.8(5)
C9 C10 C11 C12 -0.2(4)
C11 C12 C8 C7 -148.4(3)
C11 C12 C8 C9 -26.0(3)
C11 C12 C8 C18 98.5(3)
C11 C12 C13 C14 -84.1(4)
C13 C12 C8 C7 85.8(3)
C13 C12 C8 C9 -151.8(3)
C13 C12 C8 C18 -27.3(4)
C13 C12 C11 C10 132.8(3)
C13 C14 C15 C16 -122.9(5)
C18 C8 C9 C10 -91.0(3)
C18 C14 C15 C16 -6.7(6)
C18 C17 C16 C15 5.8(6)
C14 C18 C17 C16 -9.3(5)
C14 C15 C16 C17 0.6(8)
C17 C18 C14 C13 131.2(4)
C17 C18 C14 C15 9.7(5)
Cl1 C3 C4 C5 -178.8(3)
